data_7000438
loop_
_publ_author_name
'Wang, Mei'
'Ma, Chengbing'
'Wen, Huimin'
'Chen, Changneng'

_publ_section_title
;
 Synthesis and characterization of a series of manganese phosphonate
 complexes with various valences and nuclearity
;
_journal_issue 6
_journal_name_full 'Dalton Transactions'
_journal_page_first 994
_journal_page_last 1003
_journal_paper_doi 10.1039/b814794a
_journal_year 2009
_chemical_formula_sum 'C34 H40 Mn N4 O8 P2'
_chemical_formula_weight 749.58
_chemical_name_systematic
;
?
;
_space_group_IT_number 2
_symmetry_cell_setting triclinic
_symmetry_space_group_name_Hall '-P 1'
_symmetry_space_group_name_H-M 'P -1'
_atom_sites_solution_hydrogens geom
_atom_sites_solution_primary direct
_atom_sites_solution_secondary difmap
_audit_creation_method SHELXL-97
_cell_angle_alpha 102.498(2)
_cell_angle_beta 95.578(3)
_cell_angle_gamma 116.083(4)
_cell_formula_units_Z 2
_cell_length_a 10.714(4)
_cell_length_b 11.028(5)
_cell_length_c 17.550(7)
_cell_measurement_reflns_used 3385
_cell_measurement_temperature 293(2)
_cell_measurement_theta_max 27.48
_cell_measurement_theta_min 2.14
_cell_volume 1774.0(13)
_computing_cell_refinement 'Siemens SMART & SAINT'
_computing_data_collection 'Siemens SMART'
_computing_data_reduction 'Siemens XPREP'
_computing_molecular_graphics 'Bruker SHELXTL'
_computing_publication_material 'Bruker SHELXTL'
_computing_structure_refinement 'Siemens SHELXTL'
_computing_structure_solution 'Siemens SHELXTL'
_diffrn_ambient_temperature 293(2)
_diffrn_measured_fraction_theta_full 0.990
_diffrn_measured_fraction_theta_max 0.990
_diffrn_measurement_device_type 'Bruker P4'
_diffrn_measurement_method '\w scans'
_diffrn_radiation_monochromator graphite
_diffrn_radiation_source 'fine-focus sealed tube'
_diffrn_radiation_type MoK\a
_diffrn_radiation_wavelength 0.71073
_diffrn_reflns_av_R_equivalents 0.0351
_diffrn_reflns_av_sigmaI/netI 0.0658
_diffrn_reflns_limit_h_max 13
_diffrn_reflns_limit_h_min -13
_diffrn_reflns_limit_k_max 11
_diffrn_reflns_limit_k_min -14
_diffrn_reflns_limit_l_max 22
_diffrn_reflns_limit_l_min -22
_diffrn_reflns_number 14058
_diffrn_reflns_theta_full 27.48
_diffrn_reflns_theta_max 27.48
_diffrn_reflns_theta_min 2.14
_diffrn_standards_decay_% 0
_diffrn_standards_interval_count 0
_diffrn_standards_interval_time .
_diffrn_standards_number 0
_exptl_absorpt_coefficient_mu 0.518
_exptl_absorpt_correction_T_max .982
_exptl_absorpt_correction_T_min .886
_exptl_absorpt_correction_type empirical
_exptl_absorpt_process_details 'SADABS (Sheldrick, 1996)'
_exptl_crystal_colour yellow
_exptl_crystal_density_diffrn 1.403
_exptl_crystal_density_method 'not measured'
_exptl_crystal_description prism
_exptl_crystal_F_000 782
_exptl_crystal_size_max .40
_exptl_crystal_size_mid .20
_exptl_crystal_size_min .05
_refine_diff_density_max 0.522
_refine_diff_density_min -0.342
_refine_diff_density_rms 0.065
_refine_ls_extinction_method none
_refine_ls_goodness_of_fit_ref 1.034
_refine_ls_hydrogen_treatment constr
_refine_ls_matrix_type full
_refine_ls_number_parameters 443
_refine_ls_number_reflns 8047
_refine_ls_number_restraints 0
_refine_ls_restrained_S_all 1.034
_refine_ls_R_factor_gt 0.0531
_refine_ls_shift/su_max 0.001
_refine_ls_shift/su_mean 0.000
_refine_ls_structure_factor_coef Fsqd
_refine_ls_weighting_details 'calc w=1/[\s^2^(Fo^2^)+(0.0536P)^2^+0.3461P] where P=(Fo^2^+2Fc^2^)/3'
_refine_ls_weighting_scheme calc
_refine_ls_wR_factor_gt 0.1091
_refine_ls_wR_factor_ref 0.1251
_reflns_number_gt 5451
_reflns_number_total 8047
_reflns_threshold_expression >2sigma(I)
_cod_data_source_file b814794a.txt
_cod_data_source_block compound-3
_cod_depositor_comments
;
The following automatic conversions were performed:
'_symmetry_cell_setting' value 'Triclinic' changed to 'triclinic'
according to '/home/saulius/struct/CIF-dictionaries/cif_core.dic'
dictionary named 'cif_core.dic' version 2.4.1 from 2010-06-29.

Automatic conversion script
Id: cif_fix_enum 1527 2010-12-29 10:47:43Z saulius 
;
_cod_original_cell_volume 1774.1(12)
_cod_original_sg_symbol_H-M P-1
_cod_database_code 7000438
_refine_ls_r_factor_ref 0.0901

loop_
_symmetry_equiv_pos_as_xyz
'x, y, z'
'-x, -y, -z'

loop_
_atom_site_label
_atom_site_type_symbol
_atom_site_fract_x
_atom_site_fract_y
_atom_site_fract_z
_atom_site_U_iso_or_equiv
_atom_site_adp_type
_atom_site_occupancy
_atom_site_symmetry_multiplicity
_atom_site_calc_flag
_atom_site_refinement_flags
_atom_site_disorder_assembly
_atom_site_disorder_group
Mn1 Mn 0.02862(4) 0.20725(4) 0.25338(2) 0.02710(12) Uani 1 1 d . . .
P1 P -0.05423(7) 0.29591(8) 0.43237(4) 0.02809(17) Uani 1 1 d . . .
P2 P -0.22793(7) 0.28469(8) 0.18768(4) 0.02912(17) Uani 1 1 d . . .
N1 N -0.0353(2) -0.0270(2) 0.22398(13) 0.0321(5) Uani 1 1 d . . .
N2 N 0.1109(2) 0.1469(3) 0.14008(13) 0.0322(5) Uani 1 1 d . . .
N3 N 0.2466(2) 0.2626(3) 0.32989(14) 0.0340(5) Uani 1 1 d . . .
N4 N 0.1889(2) 0.4412(3) 0.26755(14) 0.0351(6) Uani 1 1 d . . .
O1 O -0.0468(2) 0.1992(2) 0.36010(11) 0.0360(5) Uani 1 1 d . . .
O2 O 0.10239(19) 0.3998(2) 0.48199(11) 0.0396(5) Uani 1 1 d . . .
H2A H 0.1035 0.4673 0.5134 0.059 Uiso 1 1 calc R . .
O3 O -0.1298(2) 0.3784(2) 0.41461(11) 0.0334(4) Uani 1 1 d . . .
O4 O -0.1418(2) 0.2077(2) 0.18894(11) 0.0371(5) Uani 1 1 d . . .
O5 O -0.2216(2) 0.3493(2) 0.12048(11) 0.0413(5) Uani 1 1 d . . .
O6 O -0.1736(2) 0.4101(2) 0.26811(11) 0.0390(5) Uani 1 1 d . . .
H6A H -0.1665 0.3807 0.3066 0.058 Uiso 1 1 calc R . .
O7 O -0.4132(3) 0.3263(4) 0.00955(17) 0.0838(10) Uani 1 1 d . . .
H7A H -0.3410 0.3441 0.0406 0.126 Uiso 1 1 calc R . .
O8 O -0.2585(4) 0.4617(5) -0.0448(2) 0.1430(19) Uani 1 1 d . . .
C1 C 0.1764(3) 0.2303(4) 0.09653(17) 0.0402(7) Uani 1 1 d . . .
H1A H 0.1917 0.3228 0.1108 0.048 Uiso 1 1 calc R . .
C2 C 0.2231(3) 0.1837(4) 0.02982(19) 0.0529(10) Uani 1 1 d . . .
H2B H 0.2683 0.2451 0.0006 0.063 Uiso 1 1 calc R . .
C3 C 0.2028(3) 0.0508(4) 0.00790(18) 0.0524(10) Uani 1 1 d . . .
H3B H 0.2343 0.0204 -0.0362 0.063 Uiso 1 1 calc R . .
C4 C 0.1339(3) -0.0422(4) 0.05175(17) 0.0421(8) Uani 1 1 d . . .
C5 C 0.1062(4) -0.1866(4) 0.0325(2) 0.0554(10) Uani 1 1 d . . .
H5B H 0.1394 -0.2209 -0.0097 0.066 Uiso 1 1 calc R . .
C6 C 0.0337(4) -0.2727(4) 0.0738(2) 0.0575(10) Uani 1 1 d . . .
H6B H 0.0161 -0.3660 0.0594 0.069 Uiso 1 1 calc R . .
C7 C -0.0173(3) -0.2227(3) 0.14019(19) 0.0435(8) Uani 1 1 d . . .
C8 C -0.0968(4) -0.3096(4) 0.1842(2) 0.0558(10) Uani 1 1 d . . .
H8A H -0.1180 -0.4039 0.1713 0.067 Uiso 1 1 calc R . .
C9 C -0.1427(4) -0.2553(4) 0.2459(2) 0.0569(9) Uani 1 1 d . . .
H9A H -0.1949 -0.3117 0.2757 0.068 Uiso 1 1 calc R . .
C10 C -0.1099(3) -0.1132(3) 0.26383(19) 0.0453(8) Uani 1 1 d . . .
H10A H -0.1422 -0.0773 0.3059 0.054 Uiso 1 1 calc R . .
C11 C 0.0101(3) -0.0811(3) 0.16231(16) 0.0326(6) Uani 1 1 d . . .
C12 C 0.0887(3) 0.0115(3) 0.11752(16) 0.0322(6) Uani 1 1 d . . .
C13 C 0.2749(3) 0.1762(4) 0.36119(19) 0.0454(8) Uani 1 1 d . . .
H13A H 0.2022 0.0846 0.3518 0.055 Uiso 1 1 calc R . .
C14 C 0.4074(4) 0.2143(4) 0.4077(2) 0.0536(9) Uani 1 1 d . . .
H14A H 0.4221 0.1494 0.4281 0.064 Uiso 1 1 calc R . .
C15 C 0.5142(3) 0.3482(4) 0.42229(19) 0.0507(9) Uani 1 1 d . . .
H15A H 0.6030 0.3756 0.4530 0.061 Uiso 1 1 calc R . .
C16 C 0.4906(3) 0.4445(3) 0.39128(17) 0.0399(7) Uani 1 1 d . . .
C17 C 0.5970(3) 0.5851(4) 0.4026(2) 0.0534(9) Uani 1 1 d . . .
H17A H 0.6877 0.6165 0.4325 0.064 Uiso 1 1 calc R . .
C18 C 0.5699(3) 0.6739(4) 0.3711(2) 0.0548(10) Uani 1 1 d . . .
H18A H 0.6417 0.7657 0.3798 0.066 Uiso 1 1 calc R . .
C19 C 0.4315(3) 0.6294(3) 0.32413(19) 0.0420(7) Uani 1 1 d . . .
C20 C 0.3979(4) 0.7172(4) 0.2890(2) 0.0503(9) Uani 1 1 d . . .
H20A H 0.4663 0.8100 0.2967 0.060 Uiso 1 1 calc R . .
C21 C 0.2653(4) 0.6667(4) 0.2437(2) 0.0491(8) Uani 1 1 d . . .
H21A H 0.2430 0.7235 0.2191 0.059 Uiso 1 1 calc R . .
C22 C 0.1630(3) 0.5276(3) 0.23480(19) 0.0424(7) Uani 1 1 d . . .
H22A H 0.0723 0.4942 0.2043 0.051 Uiso 1 1 calc R . .
C23 C 0.3225(3) 0.4912(3) 0.31164(16) 0.0329(6) Uani 1 1 d . . .
C24 C 0.3526(3) 0.3961(3) 0.34496(16) 0.0323(6) Uani 1 1 d . . .
C25 C -0.1435(3) 0.1916(3) 0.49668(17) 0.0391(7) Uani 1 1 d . . .
C26 C -0.1451(5) 0.2849(4) 0.5736(2) 0.0735(13) Uani 1 1 d . . .
H26A H -0.1927 0.2276 0.6064 0.110 Uiso 1 1 calc R . .
H26B H -0.1946 0.3350 0.5613 0.110 Uiso 1 1 calc R . .
H26C H -0.0491 0.3511 0.6019 0.110 Uiso 1 1 calc R . .
C27 C -0.2981(4) 0.0859(4) 0.4513(2) 0.0691(12) Uani 1 1 d . . .
H27A H -0.3466 0.0301 0.4845 0.104 Uiso 1 1 calc R . .
H27B H -0.2976 0.0254 0.4031 0.104 Uiso 1 1 calc R . .
H27C H -0.3465 0.1365 0.4381 0.104 Uiso 1 1 calc R . .
C28 C -0.0688(5) 0.1082(5) 0.5147(3) 0.0766(13) Uani 1 1 d . . .
H28A H -0.1157 0.0530 0.5486 0.115 Uiso 1 1 calc R . .
H28B H 0.0287 0.1721 0.5414 0.115 Uiso 1 1 calc R . .
H28C H -0.0723 0.0468 0.4656 0.115 Uiso 1 1 calc R . .
C29 C -0.4112(3) 0.1640(3) 0.18643(16) 0.0351(7) Uani 1 1 d . . .
C30 C -0.4741(3) 0.0467(4) 0.10669(19) 0.0536(9) Uani 1 1 d . . .
H30A H -0.5710 -0.0178 0.1051 0.080 Uiso 1 1 calc R . .
H30B H -0.4194 -0.0029 0.1017 0.080 Uiso 1 1 calc R . .
H30C H -0.4713 0.0874 0.0633 0.080 Uiso 1 1 calc R . .
C31 C -0.4153(3) 0.1000(4) 0.2559(2) 0.0516(9) Uani 1 1 d . . .
H31A H -0.5123 0.0366 0.2551 0.077 Uiso 1 1 calc R . .
H31B H -0.3746 0.1740 0.3056 0.077 Uiso 1 1 calc R . .
H31C H -0.3617 0.0493 0.2507 0.077 Uiso 1 1 calc R . .
C32 C -0.4978(3) 0.2445(4) 0.1937(2) 0.0565(10) Uani 1 1 d . . .
H32A H -0.5946 0.1811 0.1931 0.085 Uiso 1 1 calc R . .
H32B H -0.4957 0.2833 0.1496 0.085 Uiso 1 1 calc R . .
H32C H -0.4573 0.3195 0.2430 0.085 Uiso 1 1 calc R . .
C33 C -0.3788(4) 0.3919(5) -0.0426(2) 0.0586(10) Uani 1 1 d . . .
C34 C -0.5006(5) 0.3702(6) -0.1022(2) 0.0791(14) Uani 1 1 d . . .
H34A H -0.4655 0.4135 -0.1429 0.119 Uiso 1 1 calc R . .
H34B H -0.5527 0.4122 -0.0761 0.119 Uiso 1 1 calc R . .
H34C H -0.5622 0.2710 -0.1261 0.119 Uiso 1 1 calc R . .

loop_
_atom_site_aniso_label
_atom_site_aniso_U_11
_atom_site_aniso_U_22
_atom_site_aniso_U_33
_atom_site_aniso_U_23
_atom_site_aniso_U_13
_atom_site_aniso_U_12
Mn1 0.0270(2) 0.0265(2) 0.0290(2) 0.00688(17) 0.00639(17) 0.01419(18)
P1 0.0316(4) 0.0290(4) 0.0244(3) 0.0050(3) 0.0055(3) 0.0163(3)
P2 0.0310(4) 0.0311(4) 0.0259(3) 0.0061(3) 0.0030(3) 0.0169(3)
N1 0.0375(13) 0.0286(13) 0.0322(12) 0.0074(10) 0.0086(10) 0.0178(11)
N2 0.0276(12) 0.0408(14) 0.0300(12) 0.0095(10) 0.0064(10) 0.0181(11)
N3 0.0313(12) 0.0406(15) 0.0338(12) 0.0134(11) 0.0097(10) 0.0185(12)
N4 0.0333(13) 0.0328(14) 0.0369(13) 0.0082(11) 0.0073(11) 0.0145(11)
O1 0.0443(11) 0.0356(11) 0.0284(10) 0.0037(8) 0.0121(9) 0.0209(10)
O2 0.0335(11) 0.0396(12) 0.0405(11) -0.0013(9) 0.0015(9) 0.0201(10)
O3 0.0383(11) 0.0328(11) 0.0277(9) 0.0041(8) 0.0004(8) 0.0192(9)
O4 0.0338(10) 0.0454(13) 0.0374(11) 0.0094(9) 0.0034(9) 0.0254(10)
O5 0.0517(12) 0.0450(13) 0.0325(10) 0.0155(9) 0.0073(9) 0.0259(11)
O6 0.0510(12) 0.0319(11) 0.0280(10) 0.0032(8) -0.0020(9) 0.0190(10)
O7 0.0633(17) 0.125(3) 0.0729(19) 0.0609(19) 0.0121(15) 0.0387(18)
O8 0.088(3) 0.175(4) 0.131(3) 0.106(3) -0.003(2) 0.011(3)
C1 0.0326(15) 0.0485(19) 0.0395(16) 0.0164(14) 0.0090(13) 0.0173(15)
C2 0.0359(17) 0.084(3) 0.0392(18) 0.0249(18) 0.0124(14) 0.0253(19)
C3 0.0402(18) 0.090(3) 0.0306(16) 0.0072(17) 0.0107(14) 0.038(2)
C4 0.0350(16) 0.063(2) 0.0312(15) 0.0018(15) 0.0032(13) 0.0324(16)
C5 0.052(2) 0.070(3) 0.0427(19) -0.0134(18) 0.0008(16) 0.044(2)
C6 0.061(2) 0.052(2) 0.059(2) -0.0092(18) -0.0027(19) 0.041(2)
C7 0.0486(18) 0.0375(18) 0.0427(17) -0.0024(14) -0.0034(14) 0.0281(16)
C8 0.064(2) 0.0306(18) 0.069(2) 0.0108(17) -0.0001(19) 0.0241(18)
C9 0.067(2) 0.038(2) 0.061(2) 0.0214(17) 0.0140(19) 0.0182(18)
C10 0.0515(19) 0.0375(18) 0.0451(18) 0.0147(14) 0.0154(15) 0.0174(16)
C11 0.0320(15) 0.0320(16) 0.0327(14) 0.0012(12) -0.0004(12) 0.0193(13)
C12 0.0281(14) 0.0401(17) 0.0287(14) 0.0016(12) 0.0027(11) 0.0210(13)
C13 0.0416(18) 0.052(2) 0.0491(18) 0.0223(16) 0.0124(15) 0.0237(16)
C14 0.051(2) 0.072(3) 0.055(2) 0.0310(19) 0.0135(17) 0.038(2)
C15 0.0375(18) 0.072(3) 0.0444(18) 0.0153(18) 0.0037(15) 0.0294(19)
C16 0.0329(16) 0.050(2) 0.0333(15) 0.0059(14) 0.0063(13) 0.0202(15)
C17 0.0314(17) 0.058(2) 0.053(2) 0.0047(17) 0.0010(15) 0.0126(17)
C18 0.0348(17) 0.040(2) 0.062(2) -0.0006(17) 0.0083(16) 0.0021(16)
C19 0.0397(17) 0.0368(18) 0.0456(17) 0.0079(14) 0.0159(14) 0.0154(15)
C20 0.0464(19) 0.0303(18) 0.065(2) 0.0114(16) 0.0182(17) 0.0100(15)
C21 0.055(2) 0.0404(19) 0.060(2) 0.0230(16) 0.0205(17) 0.0238(17)
C22 0.0418(17) 0.0409(19) 0.0500(18) 0.0156(15) 0.0119(15) 0.0228(15)
C23 0.0301(14) 0.0328(16) 0.0320(14) 0.0040(12) 0.0112(12) 0.0132(13)
C24 0.0292(14) 0.0373(17) 0.0280(13) 0.0051(12) 0.0097(11) 0.0149(13)
C25 0.0521(18) 0.0422(18) 0.0314(15) 0.0145(13) 0.0143(14) 0.0269(16)
C26 0.112(3) 0.067(3) 0.050(2) 0.0205(19) 0.046(2) 0.043(3)
C27 0.058(2) 0.059(3) 0.073(3) 0.035(2) 0.017(2) 0.006(2)
C28 0.106(3) 0.097(4) 0.076(3) 0.054(3) 0.035(3) 0.074(3)
C29 0.0296(14) 0.0412(17) 0.0299(14) 0.0030(12) 0.0043(12) 0.0165(13)
C30 0.0393(18) 0.051(2) 0.0468(19) -0.0080(16) 0.0011(15) 0.0132(16)
C31 0.0412(18) 0.057(2) 0.0516(19) 0.0245(17) 0.0145(15) 0.0145(17)
C32 0.0468(19) 0.085(3) 0.049(2) 0.0114(19) 0.0113(16) 0.044(2)
C33 0.061(2) 0.067(3) 0.053(2) 0.0229(19) 0.0158(19) 0.032(2)
C34 0.085(3) 0.127(4) 0.053(2) 0.039(3) 0.017(2) 0.068(3)

loop_
_atom_type_symbol
_atom_type_description
_atom_type_scat_dispersion_real
_atom_type_scat_dispersion_imag
_atom_type_scat_source
C C 0.0033 0.0016 'International Tables Vol C Tables 4.2.6.8 and 6.1.1.4'
H H 0.0000 0.0000 'International Tables Vol C Tables 4.2.6.8 and 6.1.1.4'
N N 0.0061 0.0033 'International Tables Vol C Tables 4.2.6.8 and 6.1.1.4'
O O 0.0106 0.0060 'International Tables Vol C Tables 4.2.6.8 and 6.1.1.4'
P P 0.1023 0.0942 'International Tables Vol C Tables 4.2.6.8 and 6.1.1.4'
Mn Mn 0.3368 0.7283 'International Tables Vol C Tables 4.2.6.8 and 6.1.1.4'

loop_
_geom_angle_atom_site_label_1
_geom_angle_atom_site_label_2
_geom_angle_atom_site_label_3
_geom_angle
_geom_angle_site_symmetry_1
_geom_angle_site_symmetry_3
_geom_angle_publ_flag
O4 Mn1 O1 96.50(8) . . ?
O4 Mn1 N1 102.92(8) . . ?
O1 Mn1 N1 90.08(8) . . ?
O4 Mn1 N4 95.68(9) . . ?
O1 Mn1 N4 107.76(8) . . ?
N1 Mn1 N4 152.61(9) . . ?
O4 Mn1 N3 166.72(9) . . ?
O1 Mn1 N3 86.04(8) . . ?
N1 Mn1 N3 90.08(9) . . ?
N4 Mn1 N3 71.18(9) . . ?
O4 Mn1 N2 93.79(8) . . ?
O1 Mn1 N2 160.77(8) . . ?
N1 Mn1 N2 71.76(9) . . ?
N4 Mn1 N2 87.26(9) . . ?
N3 Mn1 N2 87.66(8) . . ?
O1 P1 O3 115.18(11) . . ?
O1 P1 O2 107.96(11) . . ?
O3 P1 O2 110.23(12) . . ?
O1 P1 C25 108.56(14) . . ?
O3 P1 C25 108.80(13) . . ?
O2 P1 C25 105.68(13) . . ?
O5 P2 O4 114.85(12) . . ?
O5 P2 O6 106.36(12) . . ?
O4 P2 O6 110.16(11) . . ?
O5 P2 C29 110.71(13) . . ?
O4 P2 C29 108.44(14) . . ?
O6 P2 C29 105.96(12) . . ?
C10 N1 C11 117.6(3) . . ?
C10 N1 Mn1 125.1(2) . . ?
C11 N1 Mn1 117.29(19) . . ?
C1 N2 C12 117.6(3) . . ?
C1 N2 Mn1 126.9(2) . . ?
C12 N2 Mn1 115.48(18) . . ?
C13 N3 C24 117.4(3) . . ?
C13 N3 Mn1 125.8(2) . . ?
C24 N3 Mn1 116.79(19) . . ?
C22 N4 C23 117.7(3) . . ?
C22 N4 Mn1 125.9(2) . . ?
C23 N4 Mn1 116.31(19) . . ?
P1 O1 Mn1 139.76(13) . . ?
P1 O2 H2A 109.5 . . ?
P2 O4 Mn1 143.92(12) . . ?
P2 O6 H6A 109.5 . . ?
C33 O7 H7A 109.5 . . ?
N2 C1 C2 122.3(3) . . ?
N2 C1 H1A 118.8 . . ?
C2 C1 H1A 118.8 . . ?
C3 C2 C1 120.2(3) . . ?
C3 C2 H2B 119.9 . . ?
C1 C2 H2B 119.9 . . ?
C2 C3 C4 119.9(3) . . ?
C2 C3 H3B 120.0 . . ?
C4 C3 H3B 120.0 . . ?
C3 C4 C12 116.7(3) . . ?
C3 C4 C5 124.0(3) . . ?
C12 C4 C5 119.3(3) . . ?
C6 C5 C4 121.5(3) . . ?
C6 C5 H5B 119.2 . . ?
C4 C5 H5B 119.2 . . ?
C5 C6 C7 120.8(3) . . ?
C5 C6 H6B 119.6 . . ?
C7 C6 H6B 119.6 . . ?
C8 C7 C11 117.3(3) . . ?
C8 C7 C6 123.0(3) . . ?
C11 C7 C6 119.7(3) . . ?
C9 C8 C7 119.8(3) . . ?
C9 C8 H8A 120.1 . . ?
C7 C8 H8A 120.1 . . ?
C8 C9 C10 118.9(3) . . ?
C8 C9 H9A 120.5 . . ?
C10 C9 H9A 120.5 . . ?
N1 C10 C9 123.5(3) . . ?
N1 C10 H10A 118.2 . . ?
C9 C10 H10A 118.2 . . ?
N1 C11 C7 122.9(3) . . ?
N1 C11 C12 117.9(3) . . ?
C7 C11 C12 119.3(3) . . ?
N2 C12 C4 123.2(3) . . ?
N2 C12 C11 117.4(2) . . ?
C4 C12 C11 119.4(3) . . ?
N3 C13 C14 124.0(3) . . ?
N3 C13 H13A 118.0 . . ?
C14 C13 H13A 118.0 . . ?
C15 C14 C13 118.6(3) . . ?
C15 C14 H14A 120.7 . . ?
C13 C14 H14A 120.7 . . ?
C14 C15 C16 120.1(3) . . ?
C14 C15 H15A 119.9 . . ?
C16 C15 H15A 119.9 . . ?
C15 C16 C17 123.5(3) . . ?
C15 C16 C24 117.2(3) . . ?
C17 C16 C24 119.3(3) . . ?
C18 C17 C16 121.5(3) . . ?
C18 C17 H17A 119.2 . . ?
C16 C17 H17A 119.3 . . ?
C17 C18 C19 121.0(3) . . ?
C17 C18 H18A 119.5 . . ?
C19 C18 H18A 119.5 . . ?
C20 C19 C23 117.2(3) . . ?
C20 C19 C18 123.4(3) . . ?
C23 C19 C18 119.5(3) . . ?
C21 C20 C19 120.1(3) . . ?
C21 C20 H20A 119.9 . . ?
C19 C20 H20A 119.9 . . ?
C20 C21 C22 118.8(3) . . ?
C20 C21 H21A 120.6 . . ?
C22 C21 H21A 120.6 . . ?
N4 C22 C21 123.4(3) . . ?
N4 C22 H22A 118.3 . . ?
C21 C22 H22A 118.3 . . ?
N4 C23 C19 122.8(3) . . ?
N4 C23 C24 117.9(3) . . ?
C19 C23 C24 119.3(3) . . ?
N3 C24 C16 122.7(3) . . ?
N3 C24 C23 117.8(2) . . ?
C16 C24 C23 119.5(3) . . ?
C26 C25 C28 110.5(3) . . ?
C26 C25 C27 109.2(3) . . ?
C28 C25 C27 108.2(3) . . ?
C26 C25 P1 111.1(2) . . ?
C28 C25 P1 109.3(2) . . ?
C27 C25 P1 108.5(2) . . ?
C25 C26 H26A 109.5 . . ?
C25 C26 H26B 109.5 . . ?
H26A C26 H26B 109.5 . . ?
C25 C26 H26C 109.5 . . ?
H26A C26 H26C 109.5 . . ?
H26B C26 H26C 109.5 . . ?
C25 C27 H27A 109.5 . . ?
C25 C27 H27B 109.5 . . ?
H27A C27 H27B 109.5 . . ?
C25 C27 H27C 109.5 . . ?
H27A C27 H27C 109.5 . . ?
H27B C27 H27C 109.5 . . ?
C25 C28 H28A 109.5 . . ?
C25 C28 H28B 109.5 . . ?
H28A C28 H28B 109.5 . . ?
C25 C28 H28C 109.5 . . ?
H28A C28 H28C 109.5 . . ?
H28B C28 H28C 109.5 . . ?
C31 C29 C30 109.8(3) . . ?
C31 C29 C32 110.0(3) . . ?
C30 C29 C32 109.3(3) . . ?
C31 C29 P2 109.8(2) . . ?
C30 C29 P2 108.5(2) . . ?
C32 C29 P2 109.3(2) . . ?
C29 C30 H30A 109.5 . . ?
C29 C30 H30B 109.5 . . ?
H30A C30 H30B 109.5 . . ?
C29 C30 H30C 109.5 . . ?
H30A C30 H30C 109.5 . . ?
H30B C30 H30C 109.5 . . ?
C29 C31 H31A 109.5 . . ?
C29 C31 H31B 109.5 . . ?
H31A C31 H31B 109.5 . . ?
C29 C31 H31C 109.5 . . ?
H31A C31 H31C 109.5 . . ?
H31B C31 H31C 109.5 . . ?
C29 C32 H32A 109.5 . . ?
C29 C32 H32B 109.5 . . ?
H32A C32 H32B 109.5 . . ?
C29 C32 H32C 109.5 . . ?
H32A C32 H32C 109.5 . . ?
H32B C32 H32C 109.5 . . ?
O8 C33 O7 122.5(4) . . ?
O8 C33 C34 122.6(4) . . ?
O7 C33 C34 114.9(4) . . ?
C33 C34 H34A 109.5 . . ?
C33 C34 H34B 109.5 . . ?
H34A C34 H34B 109.5 . . ?
C33 C34 H34C 109.5 . . ?
H34A C34 H34C 109.5 . . ?
H34B C34 H34C 109.5 . . ?

loop_
_geom_bond_atom_site_label_1
_geom_bond_atom_site_label_2
_geom_bond_distance
_geom_bond_site_symmetry_2
_geom_bond_publ_flag
Mn1 O4 2.055(2) . ?
Mn1 O1 2.115(2) . ?
Mn1 N1 2.282(3) . ?
Mn1 N4 2.326(3) . ?
Mn1 N3 2.327(2) . ?
Mn1 N2 2.336(2) . ?
P1 O1 1.504(2) . ?
P1 O3 1.517(2) . ?
P1 O2 1.575(2) . ?
P1 C25 1.821(3) . ?
P2 O5 1.497(2) . ?
P2 O4 1.505(2) . ?
P2 O6 1.591(2) . ?
P2 C29 1.819(3) . ?
N1 C10 1.326(4) . ?
N1 C11 1.357(3) . ?
N2 C1 1.328(4) . ?
N2 C12 1.363(4) . ?
N3 C13 1.322(4) . ?
N3 C24 1.353(4) . ?
N4 C22 1.323(4) . ?
N4 C23 1.364(4) . ?
O2 H2A 0.8200 . ?
O6 H6A 0.8200 . ?
O7 C33 1.270(4) . ?
O7 H7A 0.8200 . ?
O8 C33 1.185(5) . ?
C1 C2 1.402(4) . ?
C1 H1A 0.9300 . ?
C2 C3 1.343(5) . ?
C2 H2B 0.9300 . ?
C3 C4 1.406(5) . ?
C3 H3B 0.9300 . ?
C4 C12 1.408(4) . ?
C4 C5 1.439(5) . ?
C5 C6 1.337(5) . ?
C5 H5B 0.9300 . ?
C6 C7 1.440(5) . ?
C6 H6B 0.9300 . ?
C7 C8 1.404(5) . ?
C7 C11 1.410(4) . ?
C8 C9 1.362(5) . ?
C8 H8A 0.9300 . ?
C9 C10 1.400(5) . ?
C9 H9A 0.9300 . ?
C10 H10A 0.9300 . ?
C11 C12 1.446(4) . ?
C13 C14 1.400(4) . ?
C13 H13A 0.9300 . ?
C14 C15 1.359(5) . ?
C14 H14A 0.9300 . ?
C15 C16 1.396(5) . ?
C15 H15A 0.9300 . ?
C16 C17 1.418(5) . ?
C16 C24 1.420(4) . ?
C17 C18 1.343(5) . ?
C17 H17A 0.9300 . ?
C18 C19 1.437(5) . ?
C18 H18A 0.9300 . ?
C19 C20 1.403(5) . ?
C19 C23 1.406(4) . ?
C20 C21 1.361(5) . ?
C20 H20A 0.9300 . ?
C21 C22 1.402(4) . ?
C21 H21A 0.9300 . ?
C22 H22A 0.9300 . ?
C23 C24 1.439(4) . ?
C25 C26 1.517(4) . ?
C25 C28 1.520(5) . ?
C25 C27 1.543(5) . ?
C26 H26A 0.9600 . ?
C26 H26B 0.9600 . ?
C26 H26C 0.9600 . ?
C27 H27A 0.9600 . ?
C27 H27B 0.9600 . ?
C27 H27C 0.9600 . ?
C28 H28A 0.9600 . ?
C28 H28B 0.9600 . ?
C28 H28C 0.9600 . ?
C29 C31 1.531(4) . ?
C29 C30 1.534(4) . ?
C29 C32 1.538(4) . ?
C30 H30A 0.9600 . ?
C30 H30B 0.9600 . ?
C30 H30C 0.9600 . ?
C31 H31A 0.9600 . ?
C31 H31B 0.9600 . ?
C31 H31C 0.9600 . ?
C32 H32A 0.9600 . ?
C32 H32B 0.9600 . ?
C32 H32C 0.9600 . ?
C33 C34 1.486(5) . ?
C34 H34A 0.9600 . ?
C34 H34B 0.9600 . ?
C34 H34C 0.9600 . ?
